data_4333122
loop_
_publ_author_name
'Jimtaisong, Ampa'
'Luck, Rudy L.'

_publ_section_title
;
 Synthesis and Catalytic Epoxidation Activity with TBHP and H2O2of Dioxo-,
 Oxoperoxo-, and Oxodiperoxo Molybdenum(VI) and Tungsten(VI) Compounds
 Containing Monodentate or Bidentate Phosphine Oxide Ligands:&#x00A0;
 Crystal Structures of WCl2(O)2(OPMePh2)2, WCl2(O)(O2)(OPMePh2)2,
 MoCl2(O)2dppmO2&#x00B7;C4H10O, WCl2(O)2dppmO2, Mo(O)(O2)2dppmO2, and
 W(O)(O2)2dppmO2
;
_journal_issue 25
_journal_name_full 'Inorganic Chemistry'
_journal_page_first 10391
_journal_page_last 10402
_journal_paper_doi 10.1021/ic061455d
_journal_volume 45
_journal_year 2006
_chemical_compound_source 'synthesis as described'
_chemical_formula_moiety 'C29 H32 Cl2 Mo1 O5 P2'
_chemical_formula_sum 'C29 H32 Cl2 Mo O5 P2'
_chemical_formula_weight 689.33
_chemical_name_systematic
;
 ?
;
_space_group_IT_number 14
_symmetry_cell_setting monoclinic
_symmetry_Int_Tables_number 14
_symmetry_space_group_name_Hall '-P 2yn'
_symmetry_space_group_name_H-M 'P 1 21/n 1'
_atom_sites_solution_hydrogens geom
_atom_sites_solution_primary direct
_atom_sites_solution_secondary difmap
_audit_creation_date 2006-06-06T12:53:36-00:00
_audit_creation_method 'WinGX routine CIF_UPDATE'
_cell_angle_alpha 90
_cell_angle_beta 92.76(2)
_cell_angle_gamma 90
_cell_formula_units_Z 4
_cell_length_a 11.141(2)
_cell_length_b 14.410(3)
_cell_length_c 18.474(4)
_cell_measurement_reflns_used 25
_cell_measurement_temperature 293(2)
_cell_measurement_theta_max 15
_cell_measurement_theta_min 10
_cell_measurement_wavelength 0.71073
_cell_volume 2962.4(10)
_computing_cell_refinement 'CAD4 Express (Enraf Nonius, 1994)'
_computing_data_collection 'CAD4 Express (Enraf Nonius, 1994)'
_computing_data_reduction 'XCAD4 (Harms & Wocadlo, 1995)'
_computing_molecular_graphics 'Ortep-3 for Windows (Farrugia, 1997)'
_computing_publication_material 'WinGX publication routines (Farrugia, 1999)'
_computing_structure_refinement 'SHELXL-97 (Sheldrick, 1997)'
_computing_structure_solution 'SHELXS-97 (Sheldrick, 1997)'
_diffrn_ambient_temperature 293(2)
_diffrn_detector 'scintillation LiI'
_diffrn_detector_dtime 1.195
_diffrn_measured_fraction_theta_full 0.986
_diffrn_measured_fraction_theta_max 0.986
_diffrn_measurement_device '\k-geometry diffractometer'
_diffrn_measurement_device_type 'Enraf Nonius TurboCAD4'
_diffrn_measurement_method 'non-profiled omega/2theta scans'
_diffrn_orient_matrix_type
;
  x-axis points to radiation source
  the matrix is specified in reciprocal space
;
_diffrn_orient_matrix_UB_11 -0.039666
_diffrn_orient_matrix_UB_12 -0.046998
_diffrn_orient_matrix_UB_13 0.030627
_diffrn_orient_matrix_UB_21 0.061919
_diffrn_orient_matrix_UB_22 0.012315
_diffrn_orient_matrix_UB_23 0.04046
_diffrn_orient_matrix_UB_31 -0.052706
_diffrn_orient_matrix_UB_32 0.049718
_diffrn_orient_matrix_UB_33 0.01898
_diffrn_radiation_monochromator graphite
_diffrn_radiation_probe x-ray
_diffrn_radiation_type MoK\a
_diffrn_radiation_wavelength 0.71069
_diffrn_reflns_av_R_equivalents 0.0312
_diffrn_reflns_av_unetI/netI 0.0346
_diffrn_reflns_limit_h_max 11
_diffrn_reflns_limit_h_min 0
_diffrn_reflns_limit_k_max 15
_diffrn_reflns_limit_k_min -1
_diffrn_reflns_limit_l_max 19
_diffrn_reflns_limit_l_min -19
_diffrn_reflns_number 4444
_diffrn_reflns_theta_full 22.52
_diffrn_reflns_theta_max 22.52
_diffrn_reflns_theta_min 1.79
_diffrn_source 'Enraf Nonius FR590'
_diffrn_standards_decay_% 44
_diffrn_standards_interval_time 166
_diffrn_standards_number 3
_exptl_absorpt_coefficient_mu 0.769
_exptl_absorpt_correction_T_max 0.8658
_exptl_absorpt_correction_T_min 0.7186
_exptl_absorpt_correction_type psi-scan
_exptl_absorpt_process_details
;
North A.C.T., Phillips D.C. & Mathews F.S. (1968) Acta. Cryst. A24, 351
        Number of psi-scan sets used was   2
        Theta correction was applied.
        Averaged transmission function was used.
        No Fourier smoothing was applied.
;
_exptl_crystal_colour yellow
_exptl_crystal_density_diffrn 1.546
_exptl_crystal_density_method 'not measured'
_exptl_crystal_description prism
_exptl_crystal_F_000 1408
_exptl_crystal_size_max 0.4
_exptl_crystal_size_mid 0.2
_exptl_crystal_size_min 0.15
_refine_diff_density_max 2.204
_refine_diff_density_min -1.738
_refine_diff_density_rms 0.157
_refine_ls_extinction_coef 0.0025(9)
_refine_ls_extinction_expression Fc^*^=kFc[1+0.001xFc^2^\l^3^/sin(2\q)]^-1/4^
_refine_ls_extinction_method SHELXL
_refine_ls_goodness_of_fit_ref 1.046
_refine_ls_hydrogen_treatment mixed
_refine_ls_matrix_type full
_refine_ls_number_parameters 325
_refine_ls_number_reflns 3827
_refine_ls_number_restraints 7
_refine_ls_restrained_S_all 1.045
_refine_ls_R_factor_all 0.1022
_refine_ls_R_factor_gt 0.0869
_refine_ls_shift/su_max 0
_refine_ls_shift/su_mean 0
_refine_ls_structure_factor_coef Fsqd
_refine_ls_weighting_details 'calc w=1/[\s^2^(Fo^2^)+(0.1600P)^2^+20.6394P] where P=(Fo^2^+2Fc^2^)/3'
_refine_ls_weighting_scheme calc
_refine_ls_wR_factor_gt 0.2327
_refine_ls_wR_factor_ref 0.2481
_reflns_number_gt 3183
_reflns_number_total 3827
_reflns_threshold_expression >2sigma(I)
_cod_data_source_file ic061455dsup1.cif
_cod_data_source_block modpmo
_cod_original_formula_sum 'C29 H32 Cl2 Mo1 O5 P2'
_cod_database_code 4333122

loop_
_symmetry_equiv_pos_as_xyz
'x, y, z'
'-x+1/2, y+1/2, -z+1/2'
'-x, -y, -z'
'x-1/2, -y-1/2, z-1/2'

loop_
_atom_site_label
_atom_site_type_symbol
_atom_site_fract_x
_atom_site_fract_y
_atom_site_fract_z
_atom_site_U_iso_or_equiv
_atom_site_adp_type
_atom_site_occupancy
_atom_site_symmetry_multiplicity
_atom_site_calc_flag
_atom_site_refinement_flags
Mo1 Mo 0.99847(8) 0.38357(6) 0.72898(5) 0.0430(4) Uani 1 1 d .
P1 P 1.1087(2) 0.16672(15) 0.67926(12) 0.0309(6) Uani 1 1 d .
P2 P 1.2528(2) 0.26531(17) 0.79972(12) 0.0349(6) Uani 1 1 d .
Cl1 Cl 0.9317(3) 0.2788(2) 0.81933(15) 0.0606(8) Uani 1 1 d .
Cl2 Cl 1.1115(3) 0.4556(2) 0.63952(18) 0.0733(9) Uani 1 1 d .
O1 O 0.8643(7) 0.3885(5) 0.6806(4) 0.063(2) Uani 1 1 d .
O2 O 0.9936(7) 0.4766(6) 0.7850(5) 0.075(3) Uani 1 1 d .
O11 O 1.0362(5) 0.2552(4) 0.6722(3) 0.0358(14) Uani 1 1 d .
O21 O 1.1786(6) 0.3482(4) 0.7762(3) 0.0418(16) Uani 1 1 d .
C12 C 1.1805(8) 0.1577(6) 0.7698(5) 0.033(2) Uani 1 1 d .
H12A H 1.1205 0.1408 0.8038 0.04 Uiso 1 1 calc R
H12B H 1.2401 0.1086 0.77 0.04 Uiso 1 1 calc R
C111 C 1.0098(8) 0.0676(6) 0.6650(5) 0.035(2) Uani 1 1 d .
C112 C 0.9107(10) 0.0629(7) 0.7044(6) 0.056(3) Uani 1 1 d .
H112 H 0.8975 0.1074 0.7396 0.068 Uiso 1 1 calc R
C113 C 0.8293(12) -0.0082(9) 0.6922(8) 0.078(4) Uani 1 1 d .
H113 H 0.7618 -0.0122 0.7197 0.094 Uiso 1 1 calc R
C114 C 0.8477(12) -0.0731(8) 0.6395(7) 0.069(3) Uani 1 1 d .
H114 H 0.7925 -0.1207 0.6309 0.083 Uiso 1 1 calc R
C115 C 0.9465(12) -0.0675(8) 0.6002(7) 0.069(3) Uani 1 1 d .
H115 H 0.9593 -0.1119 0.5649 0.083 Uiso 1 1 calc R
C116 C 1.0288(9) 0.0033(7) 0.6116(6) 0.050(3) Uani 1 1 d .
H116 H 1.096 0.0074 0.5837 0.061 Uiso 1 1 calc R
C121 C 1.2228(9) 0.1631(7) 0.6161(5) 0.042(2) Uani 1 1 d .
C122 C 1.2164(11) 0.2248(8) 0.5582(6) 0.056(3) Uani 1 1 d .
H122 H 1.1546 0.2681 0.5536 0.067 Uiso 1 1 calc R
C123 C 1.3038(15) 0.2206(10) 0.5073(7) 0.081(4) Uani 1 1 d .
H123 H 1.3013 0.2615 0.4683 0.097 Uiso 1 1 calc R
C124 C 1.3943(13) 0.1557(11) 0.5147(8) 0.082(4) Uani 1 1 d .
H124 H 1.4517 0.153 0.4798 0.099 Uiso 1 1 calc R
C125 C 1.4024(12) 0.0956(11) 0.5711(7) 0.079(4) Uani 1 1 d .
H125 H 1.4648 0.0527 0.575 0.095 Uiso 1 1 calc R
C126 C 1.3173(10) 0.0987(9) 0.6224(6) 0.059(3) Uani 1 1 d .
H126 H 1.3224 0.0581 0.6616 0.07 Uiso 1 1 calc R
C211 C 1.3965(9) 0.2698(8) 0.7601(5) 0.048(3) Uani 1 1 d .
C212 C 1.4159(13) 0.3368(12) 0.7126(8) 0.086(5) Uani 1 1 d .
H212 H 1.359 0.3828 0.7025 0.104 Uiso 1 1 calc R
C213 C 1.525(2) 0.335(2) 0.6784(12) 0.150(10) Uani 1 1 d .
H213 H 1.5375 0.3778 0.6416 0.18 Uiso 1 1 calc R
C214 C 1.613(2) 0.275(2) 0.697(2) 0.183(17) Uani 1 1 d .
H214 H 1.6884 0.2818 0.678 0.22 Uiso 1 1 calc R
C215 C 1.5921(16) 0.2076(14) 0.7399(14) 0.132(9) Uani 1 1 d .
H215 H 1.6492 0.1611 0.7474 0.158 Uiso 1 1 calc R
C216 C 1.4835(11) 0.2032(10) 0.7764(12) 0.111(7) Uani 1 1 d .
H216 H 1.4707 0.157 0.8103 0.134 Uiso 1 1 calc R
C221 C 1.2730(8) 0.2635(7) 0.8964(5) 0.040(2) Uani 1 1 d .
C222 C 1.2359(11) 0.3376(8) 0.9339(5) 0.056(3) Uani 1 1 d .
H222 H 1.1947 0.3854 0.9096 0.068 Uiso 1 1 calc R
C223 C 1.2584(13) 0.3433(10) 1.0082(7) 0.073(4) Uani 1 1 d .
H223 H 1.2342 0.3951 1.0338 0.088 Uiso 1 1 calc R
C224 C 1.3169(13) 0.2715(11) 1.0436(7) 0.078(4) Uani 1 1 d .
H224 H 1.3303 0.274 1.0936 0.094 Uiso 1 1 calc R
C225 C 1.3542(18) 0.1993(13) 1.0078(8) 0.113(6) Uani 1 1 d .
H225 H 1.3954 0.1518 1.0324 0.135 Uiso 1 1 calc R
C226 C 1.3321(15) 0.1935(10) 0.9327(7) 0.091(5) Uani 1 1 d .
H226 H 1.3577 0.1418 0.9075 0.109 Uiso 1 1 calc R
C101 C 0.809(5) 0.586(6) 0.604(4) 0.25(3) Uiso 0.5 1 d PD
C102 C 0.718(3) 0.537(4) 0.556(3) 0.160(18) Uiso 0.5 1 d PD
O103 O 0.584(4) 0.553(4) 0.549(3) 0.28(3) Uiso 0.5 1 d PD
C104 C 0.5 0.5 0.5 0.15(2) Uiso 0.5 2 d SPD
C105 C 0.362(3) 0.502(4) 0.497(3) 0.18(2) Uiso 0.5 1 d PD

loop_
_atom_site_aniso_label
_atom_site_aniso_U_11
_atom_site_aniso_U_22
_atom_site_aniso_U_33
_atom_site_aniso_U_23
_atom_site_aniso_U_13
_atom_site_aniso_U_12
Mo1 0.0492(6) 0.0319(6) 0.0469(6) -0.0080(4) -0.0077(4) 0.0059(4)
P1 0.0364(13) 0.0249(12) 0.0309(12) -0.0024(9) -0.0013(10) -0.0040(10)
P2 0.0355(13) 0.0347(13) 0.0340(13) -0.0033(10) -0.0051(10) -0.0021(10)
Cl1 0.0598(17) 0.0705(19) 0.0528(16) -0.0046(13) 0.0162(13) 0.0026(14)
Cl2 0.094(2) 0.0481(17) 0.078(2) 0.0254(15) 0.0044(17) -0.0068(16)
O1 0.059(5) 0.071(5) 0.056(4) -0.023(4) -0.020(4) 0.015(4)
O2 0.079(6) 0.055(5) 0.090(6) -0.045(4) -0.022(5) 0.020(4)
O11 0.043(4) 0.029(3) 0.035(3) -0.003(3) -0.005(3) 0.002(3)
O21 0.042(4) 0.029(3) 0.053(4) 0.001(3) -0.011(3) 0.001(3)
C12 0.041(5) 0.023(5) 0.035(5) -0.004(4) -0.001(4) -0.003(4)
C111 0.035(5) 0.026(5) 0.042(5) 0.009(4) -0.004(4) -0.008(4)
C112 0.061(7) 0.041(6) 0.069(7) -0.010(5) 0.016(6) -0.019(5)
C113 0.066(8) 0.067(8) 0.102(10) -0.003(8) 0.022(7) -0.026(7)
C114 0.080(9) 0.050(7) 0.076(8) -0.005(6) -0.011(7) -0.036(7)
C115 0.088(9) 0.051(7) 0.068(8) -0.022(6) 0.000(7) -0.016(7)
C116 0.053(6) 0.039(6) 0.060(6) -0.015(5) 0.002(5) -0.014(5)
C121 0.046(6) 0.038(5) 0.041(5) -0.005(4) -0.004(4) -0.012(5)
C122 0.072(7) 0.047(6) 0.050(6) 0.005(5) 0.010(6) 0.004(6)
C123 0.118(11) 0.073(9) 0.055(7) 0.011(7) 0.042(8) -0.010(9)
C124 0.081(10) 0.099(11) 0.069(9) 0.002(8) 0.031(7) -0.004(9)
C125 0.063(8) 0.110(11) 0.066(8) -0.008(8) 0.018(7) 0.015(8)
C126 0.049(6) 0.082(8) 0.046(6) 0.003(6) 0.015(5) 0.010(6)
C211 0.048(6) 0.052(6) 0.045(6) -0.019(5) 0.004(5) -0.010(5)
C212 0.073(9) 0.100(11) 0.089(10) -0.017(9) 0.030(8) -0.037(8)
C213 0.115(17) 0.23(3) 0.113(15) -0.024(17) 0.054(14) -0.083(19)
C214 0.082(15) 0.21(3) 0.27(4) -0.14(3) 0.09(2) -0.096(19)
C215 0.066(12) 0.094(14) 0.24(3) -0.072(16) 0.039(14) -0.009(10)
C216 0.043(8) 0.054(9) 0.24(2) -0.017(10) 0.032(10) 0.001(6)
C221 0.041(5) 0.044(6) 0.035(5) -0.008(4) -0.012(4) -0.005(4)
C222 0.071(7) 0.060(7) 0.038(6) -0.002(5) -0.001(5) 0.003(6)
C223 0.093(10) 0.070(9) 0.056(7) -0.017(7) -0.001(7) -0.009(8)
C224 0.095(10) 0.095(11) 0.042(6) -0.002(7) -0.014(7) -0.020(9)
C225 0.168(17) 0.113(14) 0.053(8) 0.009(9) -0.030(10) 0.057(13)
C226 0.139(13) 0.065(8) 0.064(8) -0.001(7) -0.036(9) 0.027(9)

loop_
_atom_type_symbol
_atom_type_description
_atom_type_scat_dispersion_real
_atom_type_scat_dispersion_imag
_atom_type_scat_source
C C 0.0033 0.0016 'International Tables Vol C Tables 4.2.6.8 and 6.1.1.4'
H H 0 0 'International Tables Vol C Tables 4.2.6.8 and 6.1.1.4'
O O 0.0106 0.006 'International Tables Vol C Tables 4.2.6.8 and 6.1.1.4'
P P 0.1023 0.0942 'International Tables Vol C Tables 4.2.6.8 and 6.1.1.4'
Cl Cl 0.1484 0.1585 'International Tables Vol C Tables 4.2.6.8 and 6.1.1.4'
Mo Mo -1.6832 0.6857 'International Tables Vol C Tables 4.2.6.8 and 6.1.1.4'

loop_
_geom_angle_atom_site_label_1
_geom_angle_atom_site_label_2
_geom_angle_atom_site_label_3
_geom_angle
_geom_angle_site_symmetry_1
_geom_angle_site_symmetry_3
O2 Mo1 O1 103.5(4) . .
O2 Mo1 O11 168.0(3) . .
O1 Mo1 O11 88.2(3) . .
O2 Mo1 O21 89.8(3) . .
O1 Mo1 O21 166.7(3) . .
O11 Mo1 O21 78.5(2) . .
O2 Mo1 Cl2 96.5(4) . .
O1 Mo1 Cl2 95.6(3) . .
O11 Mo1 Cl2 85.13(18) . .
O21 Mo1 Cl2 82.71(19) . .
O2 Mo1 Cl1 93.0(4) . .
O1 Mo1 Cl1 95.6(3) . .
O11 Mo1 Cl1 82.73(17) . .
O21 Mo1 Cl1 83.45(18) . .
Cl2 Mo1 Cl1 163.15(11) . .
O11 P1 C121 111.5(4) . .
O11 P1 C111 109.5(4) . .
C121 P1 C111 109.3(4) . .
O11 P1 C12 110.3(4) . .
C121 P1 C12 107.8(4) . .
C111 P1 C12 108.3(4) . .
O21 P2 C221 109.9(4) . .
O21 P2 C211 110.0(5) . .
C221 P2 C211 109.6(5) . .
O21 P2 C12 111.0(4) . .
C221 P2 C12 108.9(4) . .
C211 P2 C12 107.3(4) . .
P1 O11 Mo1 142.2(3) . .
P2 O21 Mo1 140.7(4) . .
P2 C12 P1 112.7(5) . .
P2 C12 H12A 109 . .
P1 C12 H12A 109 . .
P2 C12 H12B 109 . .
P1 C12 H12B 109 . .
H12A C12 H12B 107.8 . .
C112 C111 C116 120.6(9) . .
C112 C111 P1 117.8(7) . .
C116 C111 P1 121.4(7) . .
C111 C112 C113 119.7(11) . .
C111 C112 H112 120.2 . .
C113 C112 H112 120.2 . .
C114 C113 C112 120.2(12) . .
C114 C113 H113 119.9 . .
C112 C113 H113 119.9 . .
C115 C114 C113 119.6(11) . .
C115 C114 H114 120.2 . .
C113 C114 H114 120.2 . .
C114 C115 C116 121.0(11) . .
C114 C115 H115 119.5 . .
C116 C115 H115 119.5 . .
C111 C116 C115 118.9(10) . .
C111 C116 H116 120.6 . .
C115 C116 H116 120.6 . .
C122 C121 C126 119.8(10) . .
C122 C121 P1 118.5(8) . .
C126 C121 P1 121.7(8) . .
C123 C122 C121 118.8(11) . .
C123 C122 H122 120.6 . .
C121 C122 H122 120.6 . .
C124 C123 C122 119.9(12) . .
C124 C123 H123 120.1 . .
C122 C123 H123 120.1 . .
C125 C124 C123 122.1(12) . .
C125 C124 H124 119 . .
C123 C124 H124 119 . .
C124 C125 C126 119.2(13) . .
C124 C125 H125 120.4 . .
C126 C125 H125 120.4 . .
C125 C126 C121 120.3(12) . .
C125 C126 H126 119.9 . .
C121 C126 H126 119.9 . .
C212 C211 C216 120.8(13) . .
C212 C211 P2 118.2(10) . .
C216 C211 P2 121.0(10) . .
C211 C212 C213 117.4(19) . .
C211 C212 H212 121.3 . .
C213 C212 H212 121.3 . .
C214 C213 C212 122(3) . .
C214 C213 H213 118.8 . .
C212 C213 H213 118.8 . .
C215 C214 C213 120(2) . .
C215 C214 H214 120.1 . .
C213 C214 H214 120.1 . .
C214 C215 C216 121(2) . .
C214 C215 H215 119.6 . .
C216 C215 H215 119.6 . .
C211 C216 C215 118.1(18) . .
C211 C216 H216 120.9 . .
C215 C216 H216 120.9 . .
C222 C221 C226 119.1(10) . .
C222 C221 P2 118.3(8) . .
C226 C221 P2 122.4(9) . .
C221 C222 C223 120.7(11) . .
C221 C222 H222 119.7 . .
C223 C222 H222 119.7 . .
C224 C223 C222 119.1(12) . .
C224 C223 H223 120.5 . .
C222 C223 H223 120.5 . .
C225 C224 C223 120.9(12) . .
C225 C224 H224 119.5 . .
C223 C224 H224 119.5 . .
C224 C225 C226 120.1(14) . .
C224 C225 H225 119.9 . .
C226 C225 H225 119.9 . .
C221 C226 C225 120.1(14) . .
C221 C226 H226 120 . .
C225 C226 H226 120 . .
C105 C102 C101 172(6) 3_666 .
C105 C102 O103 54(3) 3_666 .
C101 C102 O103 129(4) . .
C105 O103 C104 66(3) 3_666 .
C105 O103 C102 59(3) 3_666 .
C104 O103 C102 124(4) . .
O103 C104 O103 180(4) . 3_666
O103 C104 C105 52(3) . 3_666
O103 C104 C105 128(3) 3_666 3_666
O103 C104 C105 128(3) . .
O103 C104 C105 52(3) 3_666 .
C105 C104 C105 180.000(6) 3_666 .
O103 C105 C102 67(3) 3_666 3_666
O103 C105 C104 62(2) 3_666 .
C102 C105 C104 128(5) 3_666 .

loop_
_geom_bond_atom_site_label_1
_geom_bond_atom_site_label_2
_geom_bond_distance
_geom_bond_site_symmetry_2
Mo1 O2 1.696(7) .
Mo1 O1 1.707(7) .
Mo1 O11 2.178(6) .
Mo1 O21 2.209(6) .
Mo1 Cl2 2.366(3) .
Mo1 Cl1 2.395(3) .
P1 O11 1.511(6) .
P1 C121 1.767(10) .
P1 C111 1.815(8) .
P1 C12 1.823(9) .
P2 O21 1.505(7) .
P2 C221 1.790(9) .
P2 C211 1.793(10) .
P2 C12 1.821(8) .
C12 H12A 0.97 .
C12 H12B 0.97 .
C111 C112 1.354(13) .
C111 C116 1.377(13) .
C112 C113 1.380(16) .
C112 H112 0.93 .
C113 C114 1.372(18) .
C113 H113 0.93 .
C114 C115 1.350(18) .
C114 H114 0.93 .
C115 C116 1.381(15) .
C115 H115 0.93 .
C116 H116 0.93 .
C121 C122 1.390(14) .
C121 C126 1.404(15) .
C122 C123 1.387(16) .
C122 H122 0.93 .
C123 C124 1.38(2) .
C123 H123 0.93 .
C124 C125 1.35(2) .
C124 H124 0.93 .
C125 C126 1.374(16) .
C125 H125 0.93 .
C126 H126 0.93 .
C211 C212 1.329(19) .
C211 C216 1.386(18) .
C212 C213 1.40(2) .
C212 H212 0.93 .
C213 C214 1.34(4) .
C213 H213 0.93 .
C214 C215 1.29(4) .
C214 H214 0.93 .
C215 C216 1.41(2) .
C215 H215 0.93 .
C216 H216 0.93 .
C221 C222 1.349(15) .
C221 C226 1.363(16) .
C222 C223 1.386(16) .
C222 H222 0.93 .
C223 C224 1.371(19) .
C223 H223 0.93 .
C224 C225 1.31(2) .
C224 H224 0.93 .
C225 C226 1.401(19) .
C225 H225 0.93 .
C226 H226 0.93 .
C101 C102 1.49(4) .
C102 C105 1.41(6) 3_666
C102 O103 1.52(4) .
O103 C105 1.34(7) 3_666
O103 C104 1.49(3) .
C104 O103 1.49(3) 3_666
C104 C105 1.54(4) 3_666
C104 C105 1.54(4) .
C105 O103 1.34(7) 3_666
C105 C102 1.41(6) 3_666
